data_7029209
loop_
_publ_author_name
'Ovsyannikov, A.'
'Ferlay, S.'
'Solovieva, S. E.'
'Antipin, I. S.'
'Konovalov, A. I.'
'Kyritsakas, N.'
'Hosseini, M. W.'

_publ_section_title
;
 Molecular tectonics: anion control of dimensionality and connectivity in
 meta-pyridyl appended tetramercaptotetrathiacalix[4]arene based silver
 coordination networks.
;
_journal_issue 1
_journal_name_full 'Dalton transactions (Cambridge, England : 2003)'
_journal_page_first 158
_journal_page_last 165
_journal_paper_doi 10.1039/c3dt52654b
_journal_volume 43
_journal_year 2014
_chemical_formula_moiety 'C64 H68 Ag N4 S8, B F4'
_chemical_formula_sum 'C64 H68 Ag B F4 N4 S8'
_chemical_formula_weight 1344.38
_chemical_name_systematic
;
 ?
;
_space_group_IT_number 15
_symmetry_cell_setting monoclinic
_symmetry_space_group_name_Hall '-C 2yc'
_symmetry_space_group_name_H-M 'C 1 2/c 1'
_atom_sites_solution_hydrogens geom
_atom_sites_solution_primary direct
_atom_sites_solution_secondary difmap
_audit_creation_method SHELXL-97
_cell_angle_alpha 90.00
_cell_angle_beta 105.167(4)
_cell_angle_gamma 90.00
_cell_formula_units_Z 4
_cell_length_a 23.1441(10)
_cell_length_b 14.5274(10)
_cell_length_c 19.8691(12)
_cell_measurement_reflns_used 9899
_cell_measurement_temperature 173(2)
_cell_measurement_theta_max 26.17
_cell_measurement_theta_min 2.41
_cell_volume 6447.8(7)
_computing_cell_refinement 'Bruker SMART'
_computing_data_collection 'Bruker SMART'
_computing_data_reduction 'Bruker SAINT'
_computing_molecular_graphics 'Bruker SHELXTL'
_computing_publication_material 'Bruker SHELXTL'
_computing_structure_refinement 'SHELXL-97 (Sheldrick, 1997)'
_computing_structure_solution 'SHELXS-97 (Sheldrick, 1990)'
_diffrn_ambient_temperature 173(2)
_diffrn_measured_fraction_theta_full 0.951
_diffrn_measured_fraction_theta_max 0.951
_diffrn_measurement_device_type 'CCD area detector'
_diffrn_measurement_method 'phi and omega scans'
_diffrn_radiation_monochromator graphite
_diffrn_radiation_source 'fine-focus sealed tube'
_diffrn_radiation_type MoK\a
_diffrn_radiation_wavelength 0.71073
_diffrn_reflns_av_R_equivalents 0.0684
_diffrn_reflns_av_sigmaI/netI 0.0445
_diffrn_reflns_limit_h_max 32
_diffrn_reflns_limit_h_min -32
_diffrn_reflns_limit_k_max 17
_diffrn_reflns_limit_k_min -14
_diffrn_reflns_limit_l_max 28
_diffrn_reflns_limit_l_min -28
_diffrn_reflns_number 121323
_diffrn_reflns_theta_full 30.00
_diffrn_reflns_theta_max 30.00
_diffrn_reflns_theta_min 1.67
_exptl_absorpt_coefficient_mu 0.626
_exptl_absorpt_correction_T_max 0.9634
_exptl_absorpt_correction_T_min 0.9458
_exptl_absorpt_correction_type multi-scan
_exptl_absorpt_process_details sadabs
_exptl_crystal_colour colorless
_exptl_crystal_density_diffrn 1.385
_exptl_crystal_density_meas ?
_exptl_crystal_density_method 'not measured'
_exptl_crystal_description prism
_exptl_crystal_F_000 2784
_exptl_crystal_size_max 0.09
_exptl_crystal_size_mid 0.07
_exptl_crystal_size_min 0.06
_refine_diff_density_max 1.471
_refine_diff_density_min -0.584
_refine_diff_density_rms 0.115
_refine_ls_extinction_method none
_refine_ls_goodness_of_fit_ref 1.013
_refine_ls_hydrogen_treatment constr
_refine_ls_matrix_type full
_refine_ls_number_parameters 399
_refine_ls_number_reflns 8888
_refine_ls_number_restraints 0
_refine_ls_restrained_S_all 1.013
_refine_ls_R_factor_all 0.0899
_refine_ls_R_factor_gt 0.0544
_refine_ls_shift/su_max 0.000
_refine_ls_shift/su_mean 0.000
_refine_ls_structure_factor_coef Fsqd
_refine_ls_weighting_details 'calc w=1/[\s^2^(Fo^2^)+(0.0934P)^2^+20.4299P] where P=(Fo^2^+2Fc^2^)/3'
_refine_ls_weighting_scheme calc
_refine_ls_wR_factor_gt 0.1546
_refine_ls_wR_factor_ref 0.1793
_reflns_number_gt 5983
_reflns_number_total 8888
_reflns_threshold_expression >2sigma(I)
_cod_data_source_file c3dt52654b.txt
_cod_data_source_block e2488a
_cod_depositor_comments
;
The following automatic conversions were performed:

'_symmetry_cell_setting' value 'Monoclinic' changed to 'monoclinic'
according to
/usr/data/users/saulius/automatic-downloads/current/RSC/lib/dictionaries/cif_core.dic
dictionary named 'cif_core.dic' version 2.4.2 from 2011-04-26.

Automatic conversion script
Id: cif_fix_values 2281 2013-09-26 08:29:07Z andrius 

The following automatic conversions were performed:

'_exptl_crystal_density_meas' value 'none' was changed to '?' - the
value is perceived as not measured.

Automatic conversion script
Id: cif_fix_values 3008 2015-01-20 13:52:24Z robertas 
;
_cod_original_sg_symbol_H-M C2/c
_cod_database_code 7029209

loop_
_symmetry_equiv_pos_as_xyz
'x, y, z'
'-x, y, -z+1/2'
'x+1/2, y+1/2, z'
'-x+1/2, y+1/2, -z+1/2'
'-x, -y, -z'
'x, -y, z-1/2'
'-x+1/2, -y+1/2, -z'
'x+1/2, -y+1/2, z-1/2'

loop_
_atom_site_label
_atom_site_type_symbol
_atom_site_fract_x
_atom_site_fract_y
_atom_site_fract_z
_atom_site_U_iso_or_equiv
_atom_site_adp_type
_atom_site_occupancy
_atom_site_symmetry_multiplicity
_atom_site_calc_flag
_atom_site_refinement_flags
Ag1 Ag 0.0000 -0.33498(3) 0.2500 0.04590(15) Uani 1 2 d S
S1 S 0.18091(3) 0.15565(6) 0.31205(4) 0.02559(18) Uani 1 1 d .
C1 C 0.13470(13) 0.2043(2) 0.36175(15) 0.0225(6) Uani 1 1 d .
C2 C 0.08480(13) 0.1608(2) 0.37539(15) 0.0218(6) Uani 1 1 d .
C3 C 0.05309(12) 0.2104(2) 0.41417(15) 0.0224(6) Uani 1 1 d .
C4 C 0.07211(13) 0.2968(2) 0.44164(15) 0.0234(6) Uani 1 1 d .
H4 H 0.0489 0.3292 0.4669 0.028 Uiso 1 1 calc R
C5 C 0.12412(13) 0.3366(2) 0.43286(15) 0.0226(6) Uani 1 1 d .
C6 C 0.15404(13) 0.2892(2) 0.39128(15) 0.0243(6) Uani 1 1 d .
H6 H 0.1889 0.3159 0.3828 0.029 Uiso 1 1 calc R
S2 S 0.06134(3) 0.04808(6) 0.34777(4) 0.02951(19) Uani 1 1 d .
C7 C 0.12845(15) -0.0199(2) 0.38621(19) 0.0324(7) Uani 1 1 d .
H7A H 0.1558 -0.0194 0.3553 0.039 Uiso 1 1 calc R
H7B H 0.1500 0.0059 0.4320 0.039 Uiso 1 1 calc R
C8 C 0.10794(15) -0.1162(2) 0.39462(18) 0.0301(7) Uani 1 1 d .
C9 C 0.07522(17) -0.1653(2) 0.33819(19) 0.0335(7) Uani 1 1 d .
H9 H 0.0660 -0.1364 0.2938 0.040 Uiso 1 1 calc R
N1 N 0.05561(15) -0.2512(2) 0.34220(18) 0.0400(7) Uani 1 1 d .
C10 C 0.0702(2) -0.2910(3) 0.4044(2) 0.0464(10) Uani 1 1 d .
H10 H 0.0565 -0.3520 0.4081 0.056 Uiso 1 1 calc R
C11 C 0.1036(2) -0.2498(3) 0.4631(2) 0.0512(11) Uani 1 1 d .
H11 H 0.1137 -0.2817 0.5063 0.061 Uiso 1 1 calc R
C12 C 0.12250(19) -0.1601(3) 0.4584(2) 0.0420(9) Uani 1 1 d .
H12 H 0.1453 -0.1290 0.4988 0.050 Uiso 1 1 calc R
C13 C 0.14825(14) 0.4280(2) 0.46661(16) 0.0276(7) Uani 1 1 d .
C14 C 0.10373(17) 0.4755(3) 0.5010(2) 0.0372(8) Uani 1 1 d .
H14A H 0.0650 0.4824 0.4666 0.056 Uiso 1 1 calc R
H14B H 0.1191 0.5363 0.5181 0.056 Uiso 1 1 calc R
H14C H 0.0987 0.4380 0.5401 0.056 Uiso 1 1 calc R
C15 C 0.1608(2) 0.4938(3) 0.4113(2) 0.0439(9) Uani 1 1 d .
H15A H 0.1898 0.4655 0.3894 0.066 Uiso 1 1 calc R
H15B H 0.1771 0.5518 0.4336 0.066 Uiso 1 1 calc R
H15C H 0.1234 0.5061 0.3756 0.066 Uiso 1 1 calc R
C16 C 0.20625(17) 0.4099(3) 0.5238(2) 0.0436(9) Uani 1 1 d .
H16A H 0.1972 0.3725 0.5608 0.065 Uiso 1 1 calc R
H16B H 0.2237 0.4687 0.5433 0.065 Uiso 1 1 calc R
H16C H 0.2348 0.3771 0.5038 0.065 Uiso 1 1 calc R
S3 S -0.00633(3) 0.16429(6) 0.44531(4) 0.02513(18) Uani 1 1 d .
C17 C -0.06017(13) 0.1123(2) 0.37565(15) 0.0231(6) Uani 1 1 d .
C18 C -0.08899(13) 0.1568(2) 0.31277(15) 0.0224(6) Uani 1 1 d .
C19 C -0.13404(13) 0.1077(2) 0.26536(15) 0.0226(6) Uani 1 1 d .
C20 C -0.15102(13) 0.0201(2) 0.28171(15) 0.0236(6) Uani 1 1 d .
H20 H -0.1820 -0.0113 0.2489 0.028 Uiso 1 1 calc R
C21 C -0.12384(13) -0.0226(2) 0.34466(15) 0.0230(6) Uani 1 1 d .
C22 C -0.07793(13) 0.0253(2) 0.39025(16) 0.0249(6) Uani 1 1 d .
H22 H -0.0579 -0.0028 0.4332 0.030 Uiso 1 1 calc R
S4 S -0.06941(4) 0.26832(6) 0.29084(4) 0.02812(19) Uani 1 1 d .
C23 C -0.08995(18) 0.3404(2) 0.35647(18) 0.0339(8) Uani 1 1 d .
H23A H -0.1249 0.3140 0.3696 0.041 Uiso 1 1 calc R
H23B H -0.0562 0.3448 0.3989 0.041 Uiso 1 1 calc R
C24 C -0.10500(15) 0.4338(2) 0.32421(16) 0.0287(7) Uani 1 1 d .
C25 C -0.06104(15) 0.4897(2) 0.31017(18) 0.0321(7) Uani 1 1 d .
H25 H -0.0210 0.4677 0.3227 0.039 Uiso 1 1 calc R
N2 N -0.07135(13) 0.5725(2) 0.28015(16) 0.0335(6) Uani 1 1 d .
C26 C -0.12780(16) 0.6027(2) 0.2628(2) 0.0362(8) Uani 1 1 d .
H26 H -0.1362 0.6610 0.2407 0.043 Uiso 1 1 calc R
C27 C -0.17428(17) 0.5527(3) 0.2758(2) 0.0419(9) Uani 1 1 d .
H27 H -0.2139 0.5766 0.2634 0.050 Uiso 1 1 calc R
C28 C -0.16273(16) 0.4674(3) 0.3070(2) 0.0371(8) Uani 1 1 d .
H28 H -0.1943 0.4322 0.3166 0.044 Uiso 1 1 calc R
C29 C -0.14169(14) -0.1191(2) 0.36375(16) 0.0275(7) Uani 1 1 d .
C30 C -0.08892(16) -0.1847(3) 0.36940(19) 0.0349(8) Uani 1 1 d .
H30A H -0.0982 -0.2444 0.3870 0.052 Uiso 1 1 calc R
H30B H -0.0530 -0.1588 0.4015 0.052 Uiso 1 1 calc R
H30C H -0.0818 -0.1928 0.3233 0.052 Uiso 1 1 calc R
C31 C -0.15707(17) -0.1134(3) 0.43441(19) 0.0364(8) Uani 1 1 d .
H31A H -0.1911 -0.0717 0.4305 0.055 Uiso 1 1 calc R
H31B H -0.1224 -0.0901 0.4699 0.055 Uiso 1 1 calc R
H31C H -0.1675 -0.1748 0.4479 0.055 Uiso 1 1 calc R
C32 C -0.19622(18) -0.1568(3) 0.3095(2) 0.0424(9) Uani 1 1 d .
H32A H -0.2077 -0.2163 0.3254 0.064 Uiso 1 1 calc R
H32B H -0.1862 -0.1649 0.2649 0.064 Uiso 1 1 calc R
H32C H -0.2296 -0.1134 0.3036 0.064 Uiso 1 1 calc R
B1 B 0.2507(3) 0.7493(10) 0.3927(6) 0.084(4) Uani 0.50 1 d P
F1 F 0.2706(3) 0.8290(5) 0.4114(3) 0.0749(19) Uani 0.50 1 d P
F2 F 0.2930(3) 0.7130(6) 0.3833(3) 0.086(2) Uani 0.50 1 d P
F3 F 0.1992(3) 0.7498(5) 0.3524(3) 0.084(2) Uani 0.50 1 d P
F4 F 0.2413(3) 0.7165(6) 0.4606(4) 0.092(2) Uani 0.50 1 d P

loop_
_atom_site_aniso_label
_atom_site_aniso_U_11
_atom_site_aniso_U_22
_atom_site_aniso_U_33
_atom_site_aniso_U_23
_atom_site_aniso_U_13
_atom_site_aniso_U_12
Ag1 0.0363(2) 0.0222(2) 0.0772(3) 0.000 0.0113(2) 0.000
S1 0.0198(3) 0.0271(5) 0.0278(4) -0.0094(3) 0.0027(3) -0.0016(3)
C1 0.0215(13) 0.0201(17) 0.0229(14) -0.0032(11) 0.0004(11) 0.0003(11)
C2 0.0227(13) 0.0155(16) 0.0244(14) -0.0017(11) 0.0010(11) -0.0011(11)
C3 0.0205(13) 0.0207(17) 0.0241(14) 0.0001(11) 0.0026(11) -0.0027(11)
C4 0.0243(14) 0.0199(17) 0.0239(14) -0.0040(11) 0.0025(11) -0.0009(11)
C5 0.0238(14) 0.0195(17) 0.0223(14) -0.0010(11) 0.0020(11) -0.0014(11)
C6 0.0248(14) 0.0199(17) 0.0267(14) -0.0039(11) 0.0041(11) -0.0053(11)
S2 0.0255(4) 0.0172(4) 0.0431(5) -0.0074(3) 0.0040(3) -0.0028(3)
C7 0.0317(16) 0.0226(19) 0.0395(18) -0.0019(14) 0.0035(14) -0.0005(13)
C8 0.0348(17) 0.0211(19) 0.0352(17) 0.0012(13) 0.0107(13) 0.0041(13)
C9 0.0438(19) 0.0209(19) 0.0363(18) 0.0016(13) 0.0113(15) -0.0006(14)
N1 0.0454(18) 0.0180(17) 0.058(2) 0.0006(13) 0.0161(15) -0.0023(12)
C10 0.056(2) 0.025(2) 0.064(3) 0.0110(18) 0.025(2) 0.0028(17)
C11 0.075(3) 0.039(3) 0.045(2) 0.0151(18) 0.026(2) 0.010(2)
C12 0.055(2) 0.036(2) 0.0364(19) 0.0018(15) 0.0147(17) 0.0057(17)
C13 0.0313(16) 0.0204(18) 0.0301(15) -0.0077(12) 0.0062(12) -0.0063(12)
C14 0.044(2) 0.025(2) 0.043(2) -0.0108(15) 0.0150(16) -0.0027(15)
C15 0.064(3) 0.021(2) 0.053(2) -0.0037(16) 0.024(2) -0.0117(17)
C16 0.0380(19) 0.040(2) 0.045(2) -0.0148(17) -0.0035(16) -0.0055(16)
S3 0.0242(4) 0.0263(5) 0.0235(3) -0.0013(3) 0.0039(3) -0.0063(3)
C17 0.0210(13) 0.0203(17) 0.0271(14) 0.0006(11) 0.0048(11) -0.0025(11)
C18 0.0235(14) 0.0168(16) 0.0268(14) 0.0030(11) 0.0060(11) -0.0021(11)
C19 0.0211(13) 0.0224(17) 0.0236(14) 0.0036(11) 0.0047(11) -0.0003(11)
C20 0.0211(13) 0.0197(17) 0.0280(15) 0.0022(11) 0.0025(11) -0.0043(11)
C21 0.0199(13) 0.0208(17) 0.0270(14) 0.0041(11) 0.0038(11) -0.0008(11)
C22 0.0246(14) 0.0230(17) 0.0252(14) 0.0048(12) 0.0033(11) -0.0011(12)
S4 0.0382(4) 0.0185(4) 0.0284(4) 0.0020(3) 0.0100(3) -0.0054(3)
C23 0.046(2) 0.024(2) 0.0318(17) -0.0004(13) 0.0105(15) -0.0021(14)
C24 0.0359(17) 0.0212(18) 0.0284(15) -0.0040(12) 0.0071(13) -0.0013(13)
C25 0.0270(15) 0.0253(19) 0.0410(18) 0.0029(14) 0.0035(13) 0.0005(13)
N2 0.0332(15) 0.0188(16) 0.0467(17) 0.0035(12) 0.0075(12) 0.0007(11)
C26 0.0392(19) 0.0192(19) 0.047(2) 0.0003(14) 0.0051(15) 0.0066(14)
C27 0.0303(17) 0.038(2) 0.055(2) 0.0020(17) 0.0074(16) 0.0077(15)
C28 0.0329(17) 0.035(2) 0.0428(19) -0.0012(15) 0.0096(15) -0.0042(15)
C29 0.0264(15) 0.0239(18) 0.0293(15) 0.0061(12) 0.0023(12) -0.0046(12)
C30 0.0407(19) 0.0227(19) 0.0388(19) 0.0022(14) 0.0061(15) 0.0016(14)
C31 0.0385(18) 0.030(2) 0.044(2) 0.0113(15) 0.0169(15) -0.0022(14)
C32 0.045(2) 0.028(2) 0.044(2) 0.0082(15) -0.0058(16) -0.0169(16)
B1 0.070(3) 0.106(10) 0.073(7) 0.028(7) 0.012(4) -0.039(4)
F1 0.060(3) 0.101(5) 0.063(3) 0.018(3) 0.014(3) -0.047(3)
F2 0.098(5) 0.106(6) 0.067(4) 0.011(4) 0.044(4) 0.007(4)
F3 0.064(4) 0.129(6) 0.054(3) -0.033(4) 0.007(3) -0.006(4)
F4 0.066(4) 0.140(7) 0.076(4) 0.029(4) 0.029(3) 0.011(4)

loop_
_atom_type_symbol
_atom_type_description
_atom_type_scat_dispersion_real
_atom_type_scat_dispersion_imag
_atom_type_scat_source
C C 0.0033 0.0016 'International Tables Vol C Tables 4.2.6.8 and 6.1.1.4'
H H 0.0000 0.0000 'International Tables Vol C Tables 4.2.6.8 and 6.1.1.4'
B B 0.0013 0.0007 'International Tables Vol C Tables 4.2.6.8 and 6.1.1.4'
N N 0.0061 0.0033 'International Tables Vol C Tables 4.2.6.8 and 6.1.1.4'
F F 0.0171 0.0103 'International Tables Vol C Tables 4.2.6.8 and 6.1.1.4'
S S 0.1246 0.1234 'International Tables Vol C Tables 4.2.6.8 and 6.1.1.4'
Ag Ag -0.8971 1.1015 'International Tables Vol C Tables 4.2.6.8 and 6.1.1.4'

loop_
_geom_angle_atom_site_label_1
_geom_angle_atom_site_label_2
_geom_angle_atom_site_label_3
_geom_angle
_geom_angle_site_symmetry_1
_geom_angle_site_symmetry_3
N1 Ag1 N1 115.89(16) . 2
N1 Ag1 N2 102.98(11) . 2_545
N1 Ag1 N2 112.88(11) 2 2_545
N1 Ag1 N2 112.88(11) . 1_545
N1 Ag1 N2 102.97(11) 2 1_545
N2 Ag1 N2 109.42(15) 2_545 1_545
C19 S1 C1 108.45(13) 2 .
C6 C1 C2 120.6(3) . .
C6 C1 S1 114.4(2) . .
C2 C1 S1 124.9(2) . .
C3 C2 C1 116.9(3) . .
C3 C2 S2 119.1(2) . .
C1 C2 S2 124.0(2) . .
C4 C3 C2 121.6(3) . .
C4 C3 S3 113.4(2) . .
C2 C3 S3 124.3(2) . .
C5 C4 C3 121.5(3) . .
C5 C4 H4 119.3 . .
C3 C4 H4 119.3 . .
C4 C5 C6 116.9(3) . .
C4 C5 C13 122.5(3) . .
C6 C5 C13 120.6(3) . .
C1 C6 C5 122.3(3) . .
C1 C6 H6 118.8 . .
C5 C6 H6 118.8 . .
C2 S2 C7 102.24(15) . .
C8 C7 S2 106.9(2) . .
C8 C7 H7A 110.3 . .
S2 C7 H7A 110.3 . .
C8 C7 H7B 110.3 . .
S2 C7 H7B 110.3 . .
H7A C7 H7B 108.6 . .
C9 C8 C12 117.4(3) . .
C9 C8 C7 121.0(3) . .
C12 C8 C7 121.6(3) . .
N1 C9 C8 123.9(3) . .
N1 C9 H9 118.1 . .
C8 C9 H9 118.1 . .
C10 N1 C9 117.1(4) . .
C10 N1 Ag1 117.8(3) . .
C9 N1 Ag1 125.2(3) . .
N1 C10 C11 123.9(4) . .
N1 C10 H10 118.1 . .
C11 C10 H10 118.1 . .
C10 C11 C12 118.4(4) . .
C10 C11 H11 120.8 . .
C12 C11 H11 120.8 . .
C8 C12 C11 119.3(4) . .
C8 C12 H12 120.3 . .
C11 C12 H12 120.3 . .
C5 C13 C16 109.0(3) . .
C5 C13 C14 112.0(3) . .
C16 C13 C14 107.7(3) . .
C5 C13 C15 110.0(3) . .
C16 C13 C15 110.0(3) . .
C14 C13 C15 108.1(3) . .
C13 C14 H14A 109.5 . .
C13 C14 H14B 109.5 . .
H14A C14 H14B 109.5 . .
C13 C14 H14C 109.5 . .
H14A C14 H14C 109.5 . .
H14B C14 H14C 109.5 . .
C13 C15 H15A 109.5 . .
C13 C15 H15B 109.5 . .
H15A C15 H15B 109.5 . .
C13 C15 H15C 109.5 . .
H15A C15 H15C 109.5 . .
H15B C15 H15C 109.5 . .
C13 C16 H16A 109.5 . .
C13 C16 H16B 109.5 . .
H16A C16 H16B 109.5 . .
C13 C16 H16C 109.5 . .
H16A C16 H16C 109.5 . .
H16B C16 H16C 109.5 . .
C17 S3 C3 109.78(14) . .
C22 C17 C18 120.5(3) . .
C22 C17 S3 114.4(2) . .
C18 C17 S3 124.7(2) . .
C19 C18 C17 117.2(3) . .
C19 C18 S4 119.6(2) . .
C17 C18 S4 123.1(2) . .
C20 C19 C18 120.8(3) . .
C20 C19 S1 114.5(2) . 2
C18 C19 S1 124.1(2) . 2
C21 C20 C19 121.8(3) . .
C21 C20 H20 119.1 . .
C19 C20 H20 119.1 . .
C22 C21 C20 116.9(3) . .
C22 C21 C29 120.3(3) . .
C20 C21 C29 122.8(3) . .
C17 C22 C21 122.7(3) . .
C17 C22 H22 118.7 . .
C21 C22 H22 118.7 . .
C18 S4 C23 102.58(15) . .
C24 C23 S4 106.7(2) . .
C24 C23 H23A 110.4 . .
S4 C23 H23A 110.4 . .
C24 C23 H23B 110.4 . .
S4 C23 H23B 110.4 . .
H23A C23 H23B 108.6 . .
C28 C24 C25 117.2(3) . .
C28 C24 C23 121.8(3) . .
C25 C24 C23 121.0(3) . .
N2 C25 C24 124.2(3) . .
N2 C25 H25 117.9 . .
C24 C25 H25 117.9 . .
C26 N2 C25 117.3(3) . .
C26 N2 Ag1 117.2(2) . 1_565
C25 N2 Ag1 125.4(2) . 1_565
N2 C26 C27 122.6(3) . .
N2 C26 H26 118.7 . .
C27 C26 H26 118.7 . .
C26 C27 C28 119.3(3) . .
C26 C27 H27 120.4 . .
C28 C27 H27 120.4 . .
C24 C28 C27 119.4(3) . .
C24 C28 H28 120.3 . .
C27 C28 H28 120.3 . .
C30 C29 C32 108.9(3) . .
C30 C29 C21 109.0(3) . .
C32 C29 C21 112.2(3) . .
C30 C29 C31 109.7(3) . .
C32 C29 C31 108.5(3) . .
C21 C29 C31 108.6(3) . .
C29 C30 H30A 109.5 . .
C29 C30 H30B 109.5 . .
H30A C30 H30B 109.5 . .
C29 C30 H30C 109.5 . .
H30A C30 H30C 109.5 . .
H30B C30 H30C 109.5 . .
C29 C31 H31A 109.5 . .
C29 C31 H31B 109.5 . .
H31A C31 H31B 109.5 . .
C29 C31 H31C 109.5 . .
H31A C31 H31C 109.5 . .
H31B C31 H31C 109.5 . .
C29 C32 H32A 109.5 . .
C29 C32 H32B 109.5 . .
H32A C32 H32B 109.5 . .
C29 C32 H32C 109.5 . .
H32A C32 H32C 109.5 . .
H32B C32 H32C 109.5 . .
F2 B1 F3 126.6(14) . .
F2 B1 F1 101.8(8) . .
F3 B1 F1 113.3(9) . .
F2 B1 F4 109.0(7) . .
F3 B1 F4 103.9(7) . .
F1 B1 F4 98.9(11) . .

loop_
_geom_bond_atom_site_label_1
_geom_bond_atom_site_label_2
_geom_bond_distance
_geom_bond_site_symmetry_2
Ag1 N1 2.294(3) .
Ag1 N1 2.294(3) 2
Ag1 N2 2.326(3) 2_545
Ag1 N2 2.326(3) 1_545
S1 C19 1.776(3) 2
S1 C1 1.781(3) .
C1 C6 1.389(4) .
C1 C2 1.404(4) .
C2 C3 1.396(4) .
C2 S2 1.766(3) .
C3 C4 1.394(4) .
C3 S3 1.779(3) .
C4 C5 1.387(4) .
C4 H4 0.9500 .
C5 C6 1.391(4) .
C5 C13 1.526(4) .
C6 H6 0.9500 .
S2 C7 1.830(3) .
C7 C8 1.501(5) .
C7 H7A 0.9900 .
C7 H7B 0.9900 .
C8 C9 1.376(5) .
C8 C12 1.379(5) .
C9 N1 1.338(5) .
C9 H9 0.9500 .
N1 C10 1.325(5) .
C10 C11 1.358(7) .
C10 H10 0.9500 .
C11 C12 1.386(6) .
C11 H11 0.9500 .
C12 H12 0.9500 .
C13 C16 1.537(5) .
C13 C14 1.541(5) .
C13 C15 1.541(5) .
C14 H14A 0.9800 .
C14 H14B 0.9800 .
C14 H14C 0.9800 .
C15 H15A 0.9800 .
C15 H15B 0.9800 .
C15 H15C 0.9800 .
C16 H16A 0.9800 .
C16 H16B 0.9800 .
C16 H16C 0.9800 .
S3 C17 1.771(3) .
C17 C22 1.382(4) .
C17 C18 1.410(4) .
C18 C19 1.403(4) .
C18 S4 1.767(3) .
C19 C20 1.396(4) .
C19 S1 1.776(3) 2
C20 C21 1.390(4) .
C20 H20 0.9500 .
C21 C22 1.390(4) .
C21 C29 1.536(4) .
C22 H22 0.9500 .
S4 C23 1.830(4) .
C23 C24 1.502(5) .
C23 H23A 0.9900 .
C23 H23B 0.9900 .
C24 C28 1.379(5) .
C24 C25 1.386(5) .
C25 N2 1.336(4) .
C25 H25 0.9500 .
N2 C26 1.335(4) .
N2 Ag1 2.326(3) 1_565
C26 C27 1.377(6) .
C26 H26 0.9500 .
C27 C28 1.380(6) .
C27 H27 0.9500 .
C28 H28 0.9500 .
C29 C30 1.530(5) .
C29 C32 1.531(5) .
C29 C31 1.538(5) .
C30 H30A 0.9800 .
C30 H30B 0.9800 .
C30 H30C 0.9800 .
C31 H31A 0.9800 .
C31 H31B 0.9800 .
C31 H31C 0.9800 .
C32 H32A 0.9800 .
C32 H32B 0.9800 .
C32 H32C 0.9800 .
B1 F2 1.170(12) .
B1 F3 1.251(10) .
B1 F1 1.265(15) .
B1 F4 1.498(12) .
